data_2216763
loop_
_publ_author_name
'Yang-Feng Liu'
'Min Lin'
'Chang-Cang Huang'
'Jian-Zhong Chen'

_publ_section_title
;
 (<i>E</i>)-4-[4-(Dimethylamino)styryl]-1-isopropylpyridinium
 diiodidoargentate(I)
;
_journal_coeditor_code SJ2367
_journal_issue 12
_journal_name_full 'Acta Crystallographica Section E'
_journal_page_first m2970
_journal_page_last m2970
_journal_paper_doi 10.1107/S1600536807048441
_journal_volume 63
_journal_year 2007
_chemical_formula_iupac '(C18 H23 N2) [Ag I2]'
_chemical_formula_moiety 'C18 H23 N2 + , Ag I2 -'
_chemical_formula_sum 'C18 H23 Ag I2 N2'
_chemical_formula_weight 629.05
_chemical_name_systematic
;
(E)-4-[4-(Dimethylamino)styryl]-1-isopropylpyridinium diiodidoargentate(I)
;
_space_group_IT_number 14
_symmetry_cell_setting monoclinic
_symmetry_space_group_name_Hall '-P 2yn'
_symmetry_space_group_name_H-M 'P 1 21/n 1'
_atom_sites_solution_hydrogens geom
_atom_sites_solution_primary direct
_atom_sites_solution_secondary difmap
_audit_creation_method SHELXL97
_cell_angle_alpha 90.00
_cell_angle_beta 92.34(3)
_cell_angle_gamma 90.00
_cell_formula_units_Z 4
_cell_length_a 8.9356(18)
_cell_length_b 14.226(3)
_cell_length_c 16.988(3)
_cell_measurement_reflns_used 12724
_cell_measurement_temperature 293(2)
_cell_measurement_theta_max 27.48
_cell_measurement_theta_min 3.11
_cell_volume 2157.7(7)
_computing_cell_refinement 'TEXRAY (Molecular Structure Corporation, 1999)'
_computing_data_collection 'TEXRAY (Molecular Structure Corporation, 1999)'
_computing_data_reduction 'TEXSAN (Molecular Structure Corporation, 1999)'
_computing_molecular_graphics 'ORTEX (McArdle, 1995)'
_computing_publication_material 'SHELXL97 (Sheldrick, 1997)'
_computing_structure_refinement 'SHELXL97 (Sheldrick, 1997)'
_computing_structure_solution 'SHELXS97 (Sheldrick, 1997)'
_diffrn_ambient_temperature 293(2)
_diffrn_measured_fraction_theta_full 0.998
_diffrn_measured_fraction_theta_max 0.998
_diffrn_measurement_device_type 'Rigaku R-AXIS RAPID imaging-plate'
_diffrn_measurement_method \w
_diffrn_radiation_monochromator graphite
_diffrn_radiation_source 'fine-focus sealed tube'
_diffrn_radiation_type MoK\a
_diffrn_radiation_wavelength 0.71073
_diffrn_reflns_av_R_equivalents 0.0544
_diffrn_reflns_av_sigmaI/netI 0.0475
_diffrn_reflns_limit_h_max 11
_diffrn_reflns_limit_h_min -10
_diffrn_reflns_limit_k_max 18
_diffrn_reflns_limit_k_min -16
_diffrn_reflns_limit_l_max 22
_diffrn_reflns_limit_l_min -22
_diffrn_reflns_number 20713
_diffrn_reflns_theta_full 27.48
_diffrn_reflns_theta_max 27.48
_diffrn_reflns_theta_min 3.11
_diffrn_standards_number 0
_exptl_absorpt_coefficient_mu 3.797
_exptl_absorpt_correction_T_max 0.691
_exptl_absorpt_correction_T_min 0.684
_exptl_absorpt_correction_type psi-scan
_exptl_absorpt_process_details '(TEXRAY; Molecular Structure Corporation, 1999)'
_exptl_crystal_colour brown
_exptl_crystal_density_diffrn 1.936
_exptl_crystal_density_method 'not measured'
_exptl_crystal_description block
_exptl_crystal_F_000 1192
_exptl_crystal_size_max 0.100
_exptl_crystal_size_mid 0.100
_exptl_crystal_size_min 0.100
_refine_diff_density_max 1.239
_refine_diff_density_min -1.094
_refine_ls_extinction_method none
_refine_ls_goodness_of_fit_ref 1.100
_refine_ls_hydrogen_treatment constr
_refine_ls_matrix_type full
_refine_ls_number_parameters 212
_refine_ls_number_reflns 4947
_refine_ls_number_restraints 0
_refine_ls_restrained_S_all 1.100
_refine_ls_R_factor_all 0.0924
_refine_ls_R_factor_gt 0.0534
_refine_ls_shift/su_max 0.000
_refine_ls_shift/su_mean 0.000
_refine_ls_structure_factor_coef Fsqd
_refine_ls_weighting_details 'calc w = 1/[\s^2^(Fo^2^)+(0.0839P)^2^+1.7625P] where P=(Fo^2^+2Fc^2^)/3'
_refine_ls_weighting_scheme calc
_refine_ls_wR_factor_gt 0.1622
_refine_ls_wR_factor_ref 0.1842
_reflns_number_gt 2862
_reflns_number_total 4947
_reflns_threshold_expression I>2\s(I)
_cod_data_source_file sj2367.cif
_cod_data_source_block I
_cod_original_sg_symbol_H-M 'P 21/n'
_cod_original_formula_sum 'C18 H23 Ag I2 N2 '
_cod_database_code 2216763
_cod_database_fobs_code 2216763

loop_
_symmetry_equiv_pos_as_xyz
'x, y, z'
'-x+1/2, y+1/2, -z+1/2'
'-x, -y, -z'
'x-1/2, -y-1/2, z-1/2'

loop_
_atom_site_type_symbol
_atom_site_label
_atom_site_fract_x
_atom_site_fract_y
_atom_site_fract_z
_atom_site_U_iso_or_equiv
_atom_site_adp_type
_atom_site_calc_flag
_atom_site_refinement_flags
_atom_site_occupancy
Ag Ag1 0.43451(6) 0.37865(5) 0.21087(3) 0.0675(2) Uani d . 1
I I1 0.61642(8) 0.21820(5) 0.16627(4) 0.0970(3) Uani d . 1
I I2 0.27107(8) 0.54058(5) 0.26277(4) 0.1020(3) Uani d . 1
N N1 -0.6719(8) 0.9749(5) 0.5741(4) 0.081(2) Uani d . 1
N N2 -0.1385(6) 0.3379(4) 0.4027(4) 0.0611(14) Uani d . 1
C C1 -0.6132(8) 0.8939(5) 0.5480(4) 0.0623(17) Uani d . 1
C C2 -0.5300(8) 0.8344(5) 0.5997(4) 0.0651(18) Uani d . 1
H H2 -0.5143 0.8512 0.6523 0.078 Uiso calc R 1
C C3 -0.4716(8) 0.7510(5) 0.5724(4) 0.0611(17) Uani d . 1
H H3 -0.4190 0.7121 0.6078 0.073 Uiso calc R 1
C C4 -0.4885(8) 0.7230(5) 0.4946(4) 0.0589(16) Uani d . 1
C C5 -0.5726(9) 0.7822(5) 0.4451(4) 0.0674(19) Uani d . 1
H H5 -0.5887 0.7645 0.3927 0.081 Uiso calc R 1
C C6 -0.6321(10) 0.8642(5) 0.4692(5) 0.074(2) Uani d . 1
H H6 -0.6863 0.9014 0.4332 0.089 Uiso calc R 1
C C7 -0.4232(8) 0.6400(5) 0.4648(5) 0.0655(18) Uani d . 1
H H7 -0.4435 0.6283 0.4116 0.079 Uiso calc R 1
C C8 -0.3366(8) 0.5761(5) 0.5025(4) 0.0606(17) Uani d . 1
H H8 -0.3166 0.5851 0.5561 0.073 Uiso calc R 1
C C9 -0.2726(8) 0.4955(5) 0.4674(4) 0.0608(17) Uani d . 1
C C10 -0.1702(9) 0.4393(5) 0.5101(4) 0.070(2) Uani d . 1
H H10 -0.1454 0.4546 0.5622 0.084 Uiso calc R 1
C C11 -0.1058(9) 0.3628(6) 0.4774(5) 0.074(2) Uani d . 1
H H11 -0.0378 0.3271 0.5076 0.089 Uiso calc R 1
C C12 -0.2360(9) 0.3897(5) 0.3599(5) 0.071(2) Uani d . 1
H H12 -0.2571 0.3737 0.3076 0.085 Uiso calc R 1
C C13 -0.3063(9) 0.4666(5) 0.3917(5) 0.072(2) Uani d . 1
H H13 -0.3777 0.4993 0.3612 0.087 Uiso calc R 1
C C14 -0.0663(9) 0.2531(6) 0.3643(5) 0.073(2) Uani d . 1
H H14A -0.1448 0.2190 0.3341 0.088 Uiso calc R 1
C C15 0.0047(12) 0.1887(7) 0.4188(6) 0.097(3) Uani d . 1
H H15A 0.0959 0.2159 0.4402 0.146 Uiso calc R 1
H H15B 0.0271 0.1313 0.3920 0.146 Uiso calc R 1
H H15C -0.0612 0.1757 0.4607 0.146 Uiso calc R 1
C C16 0.0414(12) 0.2936(7) 0.3065(6) 0.103(3) Uani d . 1
H H16A 0.1294 0.3163 0.3347 0.155 Uiso calc R 1
H H16B -0.0061 0.3446 0.2781 0.155 Uiso calc R 1
H H16C 0.0690 0.2456 0.2701 0.155 Uiso calc R 1
C C17 -0.6485(13) 1.0061(7) 0.6547(6) 0.106(3) Uani d . 1
H H17A -0.6969 0.9634 0.6893 0.159 Uiso calc R 1
H H17B -0.6900 1.0679 0.6603 0.159 Uiso calc R 1
H H17C -0.5431 1.0078 0.6681 0.159 Uiso calc R 1
C C18 -0.7621(11) 1.0351(6) 0.5204(6) 0.089(3) Uani d . 1
H H18A -0.7039 1.0526 0.4765 0.134 Uiso calc R 1
H H18B -0.7917 1.0906 0.5479 0.134 Uiso calc R 1
H H18C -0.8497 1.0014 0.5018 0.134 Uiso calc R 1

loop_
_atom_site_aniso_label
_atom_site_aniso_U_11
_atom_site_aniso_U_22
_atom_site_aniso_U_33
_atom_site_aniso_U_12
_atom_site_aniso_U_13
_atom_site_aniso_U_23
Ag1 0.0614(3) 0.0983(5) 0.0419(3) -0.0166(3) -0.0102(2) 0.0125(3)
I1 0.1135(5) 0.1104(5) 0.0666(4) -0.0017(4) -0.0036(3) -0.0106(3)
I2 0.1068(5) 0.1060(5) 0.0929(5) 0.0012(4) 0.0002(4) 0.0203(4)
N1 0.102(5) 0.067(4) 0.070(4) 0.026(4) -0.018(4) -0.005(3)
N2 0.065(3) 0.060(3) 0.058(4) 0.004(3) -0.004(3) 0.002(3)
C1 0.060(4) 0.071(4) 0.055(4) 0.011(4) -0.003(3) -0.006(3)
C2 0.071(4) 0.075(5) 0.048(4) 0.009(4) -0.007(3) 0.001(3)
C3 0.065(4) 0.068(4) 0.050(4) 0.013(4) 0.002(3) 0.010(3)
C4 0.065(4) 0.055(4) 0.056(4) 0.006(3) -0.002(3) 0.000(3)
C5 0.080(5) 0.071(5) 0.050(4) 0.010(4) -0.007(4) -0.009(3)
C6 0.090(5) 0.068(5) 0.063(5) 0.022(4) -0.018(4) 0.000(4)
C7 0.072(4) 0.068(4) 0.056(4) -0.005(4) -0.002(3) -0.002(4)
C8 0.072(4) 0.062(4) 0.049(4) -0.002(4) 0.004(3) -0.001(3)
C9 0.068(4) 0.061(4) 0.053(4) -0.006(3) 0.001(3) 0.007(3)
C10 0.087(5) 0.072(5) 0.050(4) 0.010(4) -0.009(4) -0.003(3)
C11 0.086(5) 0.080(5) 0.055(5) 0.012(4) -0.013(4) 0.009(4)
C12 0.079(5) 0.072(5) 0.060(5) 0.013(4) -0.018(4) -0.001(4)
C13 0.079(5) 0.064(5) 0.072(5) 0.015(4) -0.015(4) -0.012(4)
C14 0.079(5) 0.076(5) 0.064(5) 0.019(4) 0.009(4) -0.003(4)
C15 0.115(7) 0.078(6) 0.101(7) 0.036(5) 0.027(6) 0.018(5)
C16 0.117(8) 0.105(7) 0.092(7) 0.025(6) 0.041(6) 0.014(6)
C17 0.135(8) 0.091(6) 0.090(7) 0.031(6) -0.010(6) -0.028(5)
C18 0.104(6) 0.068(5) 0.095(7) 0.027(5) -0.003(5) 0.009(5)

loop_
_atom_type_symbol
_atom_type_description
_atom_type_scat_dispersion_real
_atom_type_scat_dispersion_imag
_atom_type_scat_source
C C 0.0033 0.0016 'International Tables Vol C Tables 4.2.6.8 and 6.1.1.4'
H H 0.0000 0.0000 'International Tables Vol C Tables 4.2.6.8 and 6.1.1.4'
N N 0.0061 0.0033 'International Tables Vol C Tables 4.2.6.8 and 6.1.1.4'
Ag Ag -0.8971 1.1015 'International Tables Vol C Tables 4.2.6.8 and 6.1.1.4'
I I -0.4742 1.8119 'International Tables Vol C Tables 4.2.6.8 and 6.1.1.4'

loop_
_geom_angle_atom_site_label_1
_geom_angle_atom_site_label_2
_geom_angle_atom_site_label_3
_geom_angle
_geom_angle_publ_flag
I2 Ag1 I1 176.04(3) y
C1 N1 C17 122.1(7) ?
C1 N1 C18 120.3(7) ?
C17 N1 C18 117.6(7) ?
C12 N2 C11 118.9(7) ?
C12 N2 C14 118.8(6) ?
C11 N2 C14 122.3(6) ?
N1 C1 C6 122.5(7) ?
N1 C1 C2 120.7(7) ?
C6 C1 C2 116.9(7) ?
C3 C2 C1 120.2(7) ?
C3 C2 H2 119.9 ?
C1 C2 H2 119.9 ?
C4 C3 C2 122.6(6) ?
C4 C3 H3 118.7 ?
C2 C3 H3 118.7 ?
C3 C4 C5 116.1(7) ?
C3 C4 C7 123.3(7) ?
C5 C4 C7 120.6(7) ?
C6 C5 C4 123.3(7) ?
C6 C5 H5 118.3 ?
C4 C5 H5 118.3 ?
C5 C6 C1 120.9(7) ?
C5 C6 H6 119.5 ?
C1 C6 H6 119.5 ?
C8 C7 C4 129.2(7) ?
C8 C7 H7 115.4 ?
C4 C7 H7 115.4 ?
C7 C8 C9 125.5(7) ?
C7 C8 H8 117.2 ?
C9 C8 H8 117.2 ?
C13 C9 C10 115.5(7) ?
C13 C9 C8 123.9(7) ?
C10 C9 C8 120.6(7) ?
C11 C10 C9 121.7(7) ?
C11 C10 H10 119.2 ?
C9 C10 H10 119.2 ?
N2 C11 C10 121.3(7) ?
N2 C11 H11 119.4 ?
C10 C11 H11 119.4 ?
N2 C12 C13 121.5(7) ?
N2 C12 H12 119.2 ?
C13 C12 H12 119.2 ?
C9 C13 C12 121.1(7) ?
C9 C13 H13 119.4 ?
C12 C13 H13 119.4 ?
C15 C14 C16 112.7(7) ?
C15 C14 N2 114.4(7) ?
C16 C14 N2 105.5(7) ?
C15 C14 H14A 108.0 ?
C16 C14 H14A 108.0 ?
N2 C14 H14A 108.0 ?
C14 C15 H15A 109.5 ?
C14 C15 H15B 109.5 ?
H15A C15 H15B 109.5 ?
C14 C15 H15C 109.5 ?
H15A C15 H15C 109.5 ?
H15B C15 H15C 109.5 ?
C14 C16 H16A 109.5 ?
C14 C16 H16B 109.5 ?
H16A C16 H16B 109.5 ?
C14 C16 H16C 109.5 ?
H16A C16 H16C 109.5 ?
H16B C16 H16C 109.5 ?
N1 C17 H17A 109.5 ?
N1 C17 H17B 109.5 ?
H17A C17 H17B 109.5 ?
N1 C17 H17C 109.5 ?
H17A C17 H17C 109.5 ?
H17B C17 H17C 109.5 ?
N1 C18 H18A 109.5 ?
N1 C18 H18B 109.5 ?
H18A C18 H18B 109.5 ?
N1 C18 H18C 109.5 ?
H18A C18 H18C 109.5 ?
H18B C18 H18C 109.5 ?

loop_
_geom_bond_atom_site_label_1
_geom_bond_atom_site_label_2
_geom_bond_distance
_geom_bond_publ_flag
Ag1 I2 2.8847(11) y
Ag1 I1 2.9200(10) y
N1 C1 1.349(9) ?
N1 C17 1.447(11) ?
N1 C18 1.468(10) ?
N2 C12 1.333(9) ?
N2 C11 1.339(9) ?
N2 C14 1.526(10) ?
C1 C6 1.407(10) ?
C1 C2 1.410(10) ?
C2 C3 1.384(10) ?
C2 H2 0.9300 ?
C3 C4 1.382(10) ?
C3 H3 0.9300 ?
C4 C5 1.388(10) ?
C4 C7 1.420(10) ?
C5 C6 1.352(10) ?
C5 H5 0.9300 ?
C6 H6 0.9300 ?
C7 C8 1.339(10) ?
C7 H7 0.9300 ?
C8 C9 1.423(11) ?
C8 H8 0.9300 ?
C9 C13 1.372(10) ?
C9 C10 1.396(10) ?
C10 C11 1.360(11) ?
C10 H10 0.9300 ?
C11 H11 0.9300 ?
C12 C13 1.382(11) ?
C12 H12 0.9300 ?
C13 H13 0.9300 ?
C14 C15 1.433(11) ?
C14 C16 1.516(12) ?
C14 H14A 0.9800 ?
C15 H15A 0.9600 ?
C15 H15B 0.9600 ?
C15 H15C 0.9600 ?
C16 H16A 0.9600 ?
C16 H16B 0.9600 ?
C16 H16C 0.9600 ?
C17 H17A 0.9600 ?
C17 H17B 0.9600 ?
C17 H17C 0.9600 ?
C18 H18A 0.9600 ?
C18 H18B 0.9600 ?
C18 H18C 0.9600 ?

loop_
_geom_hbond_atom_site_label_D
_geom_hbond_atom_site_label_H
_geom_hbond_atom_site_label_A
_geom_hbond_site_symmetry_A
_geom_hbond_distance_DH
_geom_hbond_distance_HA
_geom_hbond_distance_DA
_geom_hbond_angle_DHA
_geom_hbond_publ_flag
C11 H11 I1 4_566 0.93 3.046 3.879(5) 150 y

loop_
_geom_torsion_atom_site_label_1
_geom_torsion_atom_site_label_2
_geom_torsion_atom_site_label_3
_geom_torsion_atom_site_label_4
_geom_torsion
C17 N1 C1 C6 -178.3(9)
C18 N1 C1 C6 1.3(13)
C17 N1 C1 C2 2.2(13)
C18 N1 C1 C2 -178.2(8)
N1 C1 C2 C3 179.3(7)
C6 C1 C2 C3 -0.2(12)
C1 C2 C3 C4 1.4(12)
C2 C3 C4 C5 -2.2(11)
C2 C3 C4 C7 176.8(7)
C3 C4 C5 C6 1.9(12)
C7 C4 C5 C6 -177.1(8)
C4 C5 C6 C1 -0.9(14)
N1 C1 C6 C5 -179.6(8)
C2 C1 C6 C5 0.0(12)
C3 C4 C7 C8 -0.7(13)
C5 C4 C7 C8 178.3(8)
C4 C7 C8 C9 -178.4(7)
C7 C8 C9 C13 -8.2(12)
C7 C8 C9 C10 172.6(7)
C13 C9 C10 C11 1.8(12)
C8 C9 C10 C11 -179.0(7)
C12 N2 C11 C10 0.1(12)
C14 N2 C11 C10 179.2(7)
C9 C10 C11 N2 -0.2(13)
C11 N2 C12 C13 -1.7(12)
C14 N2 C12 C13 179.2(7)
C10 C9 C13 C12 -3.3(12)
C8 C9 C13 C12 177.5(8)
N2 C12 C13 C9 3.4(13)
C12 N2 C14 C15 -164.5(8)
C11 N2 C14 C15 16.4(11)
C12 N2 C14 C16 71.1(10)
C11 N2 C14 C16 -108.0(9)
